data_1548739
loop_
_publ_author_name
'Chizhik, Stanislav'
'Sidelnikov, Anatoly'
'Zakharov, Boris'
'Naumov, Pan\<ce'
'Boldyreva, Elena'

_publ_section_title
;
 Quantification of photoinduced bending of dynamic molecular crystals:
 from macroscopic strain to kinetic constants and activation energies.
;
_journal_issue 8
_journal_name_full 'Chemical science'
_journal_page_first 2319
_journal_page_last 2335
_journal_paper_doi 10.1039/c7sc04863g
_journal_volume 9
_journal_year 2018
_chemical_formula_sum 'Cl Co H15 N7 O5'
_chemical_formula_weight 287.57
_chemical_name_common nitro-nitrito-pentaammine-Co(III)-chloride-nitrate
_space_group_crystal_system orthorhombic
_space_group_IT_number 62
_space_group_name_Hall '-P 2ac 2n'
_space_group_name_H-M_alt 'P n m a'
_symmetry_space_group_name_Hall '-P 2ac 2n'
_symmetry_space_group_name_H-M 'P n m a'
_atom_sites_solution_hydrogens geom
_audit_creation_method SHELXL-2016/6
_audit_update_record
;
2017-03-07 deposited with the CCDC.
2018-01-19 downloaded from the CCDC.
;
_cell_angle_alpha 90
_cell_angle_beta 90
_cell_angle_gamma 90
_cell_formula_units_Z 4
_cell_length_a 14.7295(11)
_cell_length_b 7.3639(3)
_cell_length_c 9.5828(4)
_cell_measurement_reflns_used 705
_cell_measurement_temperature 295(2)
_cell_measurement_theta_max 16.2260
_cell_measurement_theta_min 2.0130
_cell_volume 1039.41(10)
_computing_structure_refinement 'SHELXL-2016/6 (Sheldrick, 2016)'
_diffrn_ambient_temperature 295(2)
_diffrn_measured_fraction_theta_full 0.991
_diffrn_measured_fraction_theta_max 0.984
_diffrn_measurement_device_type '1-circle goniometer'
_diffrn_measurement_method \w-scan
_diffrn_radiation_wavelength 0.4109
_diffrn_reflns_av_R_equivalents 0.0548
_diffrn_reflns_av_unetI/netI 0.0452
_diffrn_reflns_Laue_measured_fraction_full 0.991
_diffrn_reflns_Laue_measured_fraction_max 0.984
_diffrn_reflns_limit_h_max 18
_diffrn_reflns_limit_h_min -16
_diffrn_reflns_limit_k_max 9
_diffrn_reflns_limit_k_min -9
_diffrn_reflns_limit_l_max 11
_diffrn_reflns_limit_l_min -11
_diffrn_reflns_number 4487
_diffrn_reflns_point_group_measured_fraction_full 0.991
_diffrn_reflns_point_group_measured_fraction_max 0.984
_diffrn_reflns_theta_full 14.273
_diffrn_reflns_theta_max 14.878
_diffrn_reflns_theta_min 2.016
_diffrn_source synchrotron
_exptl_absorpt_coefficient_mu 0.426
_exptl_absorpt_correction_T_max 1.00000
_exptl_absorpt_correction_T_min 0.19694
_exptl_absorpt_correction_type multi-scan
_exptl_absorpt_process_details
;
CrysAlisPro 1.171.38.43 (Rigaku Oxford Diffraction, 2015)
Empirical absorption correction using spherical harmonics,
 implemented in SCALE3 ABSPACK scaling algorithm.
;
_exptl_crystal_colour orange
_exptl_crystal_density_diffrn 1.838
_exptl_crystal_description prism
_exptl_crystal_F_000 592
_exptl_crystal_size_max 0.25
_exptl_crystal_size_mid 0.05
_exptl_crystal_size_min 0.01
_refine_diff_density_max 0.749
_refine_diff_density_min -0.893
_refine_diff_density_rms 0.155
_refine_ls_extinction_method none
_refine_ls_goodness_of_fit_ref 1.113
_refine_ls_hydrogen_treatment constr
_refine_ls_matrix_type full
_refine_ls_number_parameters 95
_refine_ls_number_reflns 1125
_refine_ls_number_restraints 90
_refine_ls_restrained_S_all 1.084
_refine_ls_R_factor_all 0.0676
_refine_ls_R_factor_gt 0.0497
_refine_ls_shift/su_max 0.000
_refine_ls_shift/su_mean 0.000
_refine_ls_structure_factor_coef Fsqd
_refine_ls_weighting_details 'w=1/[\s^2^(Fo^2^)+(0.0596P)^2^+2.5316P] where P=(Fo^2^+2Fc^2^)/3'
_refine_ls_weighting_scheme calc
_refine_ls_wR_factor_gt 0.1216
_refine_ls_wR_factor_ref 0.1486
_reflns_Friedel_coverage 0.000
_reflns_number_gt 841
_reflns_number_total 1125
_reflns_threshold_expression 'I > 2\s(I)'
_cod_data_source_file c7sc04863g2.cif
_cod_data_source_block ClNO3_7
_cod_depositor_comments 'Adding full bibliography for 1548738--1548749.cif.'
_cod_original_cell_volume 1039.42(10)
_cod_database_code 1548739
_shelx_shelxl_version_number 2016/6
_shelx_space_group_comment
;
The symmetry employed for this shelxl refinement is uniquely defined
by the following loop, which should always be used as a source of
symmetry information in preference to the above space-group names.
They are only intended as comments.
;

loop_
_space_group_symop_operation_xyz
'x, y, z'
'-x+1/2, -y, z+1/2'
'x+1/2, -y+1/2, -z+1/2'
'-x, y+1/2, -z'
'-x, -y, -z'
'x-1/2, y, -z-1/2'
'-x-1/2, y-1/2, z-1/2'
'x, -y-1/2, z'

loop_
_atom_site_label
_atom_site_type_symbol
_atom_site_fract_x
_atom_site_fract_y
_atom_site_fract_z
_atom_site_U_iso_or_equiv
_atom_site_adp_type
_atom_site_occupancy
_atom_site_site_symmetry_order
_atom_site_calc_flag
_atom_site_refinement_flags_posn
_atom_site_refinement_flags_adp
_atom_site_refinement_flags_occupancy
_atom_site_disorder_assembly
_atom_site_disorder_group
Cl1 Cl 0.34911(12) 0.250000 0.51673(17) 0.0396(4) Uani 1 2 d S T P . .
Co1 Co 0.13344(6) 0.250000 0.79374(8) 0.0304(3) Uani 1 2 d S T P . .
N1 N 0.1239(4) 0.250000 0.5901(5) 0.0339(12) Uani 1 2 d S T P A .
H1A H 0.065594 0.250000 0.565581 0.041 Uiso 0.5 2 calc R U P . .
H1B H 0.150823 0.348681 0.556115 0.041 Uiso 0.25 1 calc R U P . .
H1C H 0.150823 0.151319 0.556115 0.041 Uiso 0.25 1 calc R U P . .
H1D H 0.179233 0.250000 0.552960 0.041 Uiso 0.5 2 calc R U P . .
H1E H 0.094004 0.151319 0.562425 0.041 Uiso 0.25 1 calc R U P . .
H1F H 0.094004 0.348681 0.562426 0.041 Uiso 0.25 1 calc R U P . .
N2 N 0.0396(3) 0.0632(5) 0.8125(4) 0.0398(9) Uani 1 1 d . . . . .
H2A H 0.014823 0.041487 0.729425 0.048 Uiso 0.5 1 calc R U P . .
H2B H 0.064387 -0.038432 0.845297 0.048 Uiso 0.5 1 calc R U P . .
H2C H -0.003081 0.101567 0.871245 0.048 Uiso 0.5 1 calc R U P . .
H2D H 0.035930 0.028262 0.901220 0.048 Uiso 0.5 1 calc R U P . .
H2E H -0.013634 0.108180 0.785348 0.048 Uiso 0.5 1 calc R U P . .
H2F H 0.053834 -0.031819 0.759399 0.048 Uiso 0.5 1 calc R U P . .
N3 N 0.2261(3) 0.0598(5) 0.7797(4) 0.0389(9) Uani 1 1 d . . . . .
H3A H 0.230349 0.022626 0.691560 0.047 Uiso 0.5 1 calc R U P . .
H3B H 0.279441 0.103876 0.807360 0.047 Uiso 0.5 1 calc R U P . .
H3C H 0.210700 -0.033466 0.833798 0.047 Uiso 0.5 1 calc R U P . .
H3D H 0.249977 0.039398 0.863585 0.047 Uiso 0.5 1 calc R U P . .
H3E H 0.200886 -0.041852 0.747785 0.047 Uiso 0.5 1 calc R U P . .
H3F H 0.269627 0.095491 0.721347 0.047 Uiso 0.5 1 calc R U P . .
N5 N 0.4082(4) 0.250000 1.0033(6) 0.0397(13) Uani 1 2 d S T P . .
O3 O 0.4098(3) 0.1040(5) 0.9388(4) 0.0588(10) Uani 1 1 d . . . . .
O4 O 0.4059(5) 0.250000 1.1325(6) 0.0756(19) Uani 1 2 d S T P . .
O1A O 0.164(2) 0.250000 0.983(2) 0.044(3) Uani 0.292(10) 2 d DS TU P A 1
O2A O 0.1305(12) 0.250000 1.1975(15) 0.049(3) Uani 0.292(10) 2 d DS TU P A 1
N4A N 0.1041(19) 0.250000 1.076(2) 0.049(3) Uani 0.292(10) 2 d DS TU P A 1
O1B O 0.2230(5) 0.250000 1.0468(7) 0.0505(17) Uani 0.708(10) 2 d DS TU P A 2
O2B O 0.0785(6) 0.250000 1.0699(9) 0.051(2) Uani 0.708(10) 2 d DS TU P A 2
N4B N 0.1467(9) 0.250000 0.9949(13) 0.043(2) Uani 0.708(10) 2 d DS TU P A 2

loop_
_atom_site_aniso_label
_atom_site_aniso_U_11
_atom_site_aniso_U_22
_atom_site_aniso_U_33
_atom_site_aniso_U_23
_atom_site_aniso_U_13
_atom_site_aniso_U_12
Cl1 0.0400(10) 0.0384(8) 0.0405(8) 0.000 0.0031(7) 0.000
Co1 0.0293(6) 0.0300(5) 0.0321(5) 0.000 0.0011(3) 0.000
N1 0.033(3) 0.032(2) 0.036(3) 0.000 -0.002(2) 0.000
N2 0.034(2) 0.0375(18) 0.048(2) -0.0005(16) 0.0049(17) -0.0040(17)
N3 0.031(2) 0.0384(18) 0.047(2) 0.0020(16) 0.0023(16) 0.0008(17)
N5 0.036(3) 0.040(3) 0.043(3) 0.000 -0.008(2) 0.000
O3 0.067(3) 0.0432(18) 0.066(2) -0.0136(18) 0.004(2) -0.0003(18)
O4 0.105(6) 0.076(4) 0.046(3) 0.000 -0.017(3) 0.000
O1A 0.045(6) 0.052(5) 0.037(5) 0.000 0.001(4) 0.000
O2A 0.049(6) 0.058(5) 0.038(4) 0.000 0.003(4) 0.000
N4A 0.046(6) 0.061(5) 0.040(4) 0.000 0.004(4) 0.000
O1B 0.043(4) 0.068(4) 0.040(3) 0.000 -0.005(3) 0.000
O2B 0.047(5) 0.068(3) 0.040(3) 0.000 0.012(3) 0.000
N4B 0.047(5) 0.046(3) 0.036(3) 0.000 0.006(3) 0.000

loop_
_atom_type_symbol
_atom_type_description
_atom_type_scat_dispersion_real
_atom_type_scat_dispersion_imag
_atom_type_scat_source
Cl Cl 0.0549 0.0527 'International Tables Vol C Tables 4.2.6.8 and 6.1.1.4'
Co Co 0.2140 0.3544 'International Tables Vol C Tables 4.2.6.8 and 6.1.1.4'
H H 0.0000 0.0000 'International Tables Vol C Tables 4.2.6.8 and 6.1.1.4'
N N 0.0006 0.0010 'International Tables Vol C Tables 4.2.6.8 and 6.1.1.4'
O O 0.0018 0.0018 'International Tables Vol C Tables 4.2.6.8 and 6.1.1.4'

loop_
_geom_angle_atom_site_label_1
_geom_angle_atom_site_label_2
_geom_angle_atom_site_label_3
_geom_angle
_geom_angle_site_symmetry_1
_geom_angle_site_symmetry_3
O1A Co1 N1 170.1(9) . .
N4B Co1 N1 178.4(4) . .
O1A Co1 N2 94.7(6) . .
N4B Co1 N2 88.8(3) . .
N1 Co1 N2 92.33(16) . .
O1A Co1 N2 94.7(6) . 8_565
N1 Co1 N2 92.33(16) . 8_565
N2 Co1 N2 89.2(2) . 8_565
O1A Co1 N3 84.1(6) . 8_565
N1 Co1 N3 88.95(15) . 8_565
N2 Co1 N3 178.42(15) . 8_565
N2 Co1 N3 89.77(18) 8_565 8_565
O1A Co1 N3 84.1(6) . .
N4B Co1 N3 89.9(3) . .
N1 Co1 N3 88.95(15) . .
N2 Co1 N3 89.77(18) . .
N2 Co1 N3 178.42(15) 8_565 .
N3 Co1 N3 91.2(2) 8_565 .
O4 N5 O3 119.9(3) . .
O4 N5 O3 119.9(3) . 8_565
O3 N5 O3 120.2(6) . 8_565
N4A O1A Co1 121(2) . .
O2A N4A O1A 117(2) . .
O1B N4B O2B 120.6(11) . .
O1B N4B Co1 119.6(8) . .
O2B N4B Co1 119.8(10) . .

loop_
_geom_bond_atom_site_label_1
_geom_bond_atom_site_label_2
_geom_bond_distance
_geom_bond_site_symmetry_2
Co1 O1A 1.87(3) .
Co1 N4B 1.937(13) .
Co1 N1 1.956(5) .
Co1 N2 1.959(4) .
Co1 N2 1.959(4) 8_565
Co1 N3 1.961(4) 8_565
Co1 N3 1.961(4) .
N5 O4 1.239(7) .
N5 O3 1.241(4) .
N5 O3 1.241(4) 8_565
O1A N4A 1.255(18) .
O2A N4A 1.230(19) .
O1B N4B 1.230(14) .
O2B N4B 1.236(10) .

loop_
_geom_torsion_atom_site_label_1
_geom_torsion_atom_site_label_2
_geom_torsion_atom_site_label_3
_geom_torsion_atom_site_label_4
_geom_torsion
_geom_torsion_site_symmetry_1
N2 Co1 O1A N4A -44.82(13) .
N2 Co1 O1A N4A 44.82(13) 8_565
N3 Co1 O1A N4A 134.10(13) 8_565
N3 Co1 O1A N4A -134.10(13) .
Co1 O1A N4A O2A 180.000(5) .
